data_4121433
loop_
_publ_author_name
'Horeischi, Fiene'
'Biber, Nicole'
'Plietker, Bernd'

_publ_section_title
;
 The Total Syntheses of Guttiferone A and 6-epi-Guttiferone A.
;
_journal_issue 10
_journal_name_full 'Journal of the American Chemical Society'
_journal_page_first 4026
_journal_page_last 4030
_journal_paper_doi 10.1021/ja500063a
_journal_volume 136
_journal_year 2014
_chemical_formula_moiety 'C24 H34 O4'
_chemical_formula_sum 'C24 H34 O4'
_chemical_formula_weight 386.51
_chemical_name_systematic
; 
 ? 
;
_space_group_IT_number 2
_symmetry_cell_setting triclinic
_symmetry_space_group_name_Hall '-P 1'
_symmetry_space_group_name_H-M 'P -1'
_atom_sites_solution_hydrogens geom
_atom_sites_solution_primary direct
_atom_sites_solution_secondary difmap
_audit_creation_method SHELXL-97
_cell_angle_alpha 79.150(3)
_cell_angle_beta 77.585(3)
_cell_angle_gamma 74.196(4)
_cell_formula_units_Z 2
_cell_length_a 8.6352(6)
_cell_length_b 10.1575(7)
_cell_length_c 13.0283(8)
_cell_measurement_reflns_used 3782
_cell_measurement_temperature 110(2)
_cell_measurement_theta_max 28.28
_cell_measurement_theta_min 1.62
_cell_volume 1063.56(13)
_computing_cell_refinement 'Bruker APEXII Software Suite, 2008'
_computing_data_collection 'Bruker APEXII Software Suite, 2008'
_computing_data_reduction 'Bruker APEXII Software Suite, 2008'
_computing_molecular_graphics 'SHELXTL-plus, XP (Sheldrick, 1991)'
_computing_structure_refinement 'SHELXL-97 (Sheldrick, 1997)'
_computing_structure_solution 'SHELXS-97 (Sheldrick, 1990)'
_diffrn_ambient_temperature 110(2)
_diffrn_measured_fraction_theta_full 0.998
_diffrn_measured_fraction_theta_max 0.998
_diffrn_measurement_device_type 'Bruker Kappa APEXII Duo'
_diffrn_measurement_method 'Omega + Phi scans'
_diffrn_radiation_monochromator Triumph
_diffrn_radiation_source 'fine-focus sealed tube'
_diffrn_radiation_type MoK\a
_diffrn_radiation_wavelength 0.71073
_diffrn_reflns_av_R_equivalents 0.0399
_diffrn_reflns_av_sigmaI/netI 0.0472
_diffrn_reflns_limit_h_max 11
_diffrn_reflns_limit_h_min -11
_diffrn_reflns_limit_k_max 13
_diffrn_reflns_limit_k_min -13
_diffrn_reflns_limit_l_max 16
_diffrn_reflns_limit_l_min -17
_diffrn_reflns_number 21223
_diffrn_reflns_theta_full 28.28
_diffrn_reflns_theta_max 28.28
_diffrn_reflns_theta_min 1.62
_diffrn_standards_decay_% 0
_diffrn_standards_interval_count 0
_diffrn_standards_number 0
_exptl_absorpt_coefficient_mu 0.080
_exptl_absorpt_correction_T_max 0.7455
_exptl_absorpt_correction_T_min 0.7243
_exptl_absorpt_correction_type multi-scan
_exptl_absorpt_process_details 'Blessing, 1995'
_exptl_crystal_colour colourless
_exptl_crystal_density_diffrn 1.207
_exptl_crystal_density_method 'not measured'
_exptl_crystal_description block
_exptl_crystal_F_000 420
_exptl_crystal_size_max 0.33
_exptl_crystal_size_mid 0.24
_exptl_crystal_size_min 0.14
_refine_diff_density_max 0.305
_refine_diff_density_min -0.229
_refine_diff_density_rms 0.046
_refine_ls_extinction_method none
_refine_ls_goodness_of_fit_ref 1.026
_refine_ls_hydrogen_treatment constr
_refine_ls_matrix_type full
_refine_ls_number_parameters 258
_refine_ls_number_reflns 5269
_refine_ls_number_restraints 0
_refine_ls_restrained_S_all 1.026
_refine_ls_R_factor_all 0.0721
_refine_ls_R_factor_gt 0.0439
_refine_ls_shift/su_max 0.001
_refine_ls_shift/su_mean 0.000
_refine_ls_structure_factor_coef Fsqd
_refine_ls_weighting_details 'calc w=1/[\s^2^(Fo^2^)+(0.0507P)^2^+0.1562P] where P=(Fo^2^+2Fc^2^)/3'
_refine_ls_weighting_scheme calc
_refine_ls_wR_factor_gt 0.1004
_refine_ls_wR_factor_ref 0.1087
_reflns_number_gt 3782
_reflns_number_total 5269
_reflns_threshold_expression >2sigma(I)
_cod_data_source_file ja500063a_si_002.cif
_cod_data_source_block s2007lm
_cod_original_cell_volume 1063.56(12)
_cod_database_code 4121433

loop_
_symmetry_equiv_pos_as_xyz
'x, y, z'
'-x, -y, -z'

loop_
_atom_site_label
_atom_site_type_symbol
_atom_site_fract_x
_atom_site_fract_y
_atom_site_fract_z
_atom_site_U_iso_or_equiv
_atom_site_adp_type
_atom_site_occupancy
_atom_site_symmetry_multiplicity
_atom_site_calc_flag
_atom_site_refinement_flags
O1 O 1.12703(12) 0.45722(10) 0.11245(7) 0.0255(2) Uani 1 1 d .
C1 C 1.09561(15) 0.55326(13) 0.16300(10) 0.0157(3) Uani 1 1 d .
O2 O 1.10147(12) 0.30645(10) 0.35498(8) 0.0269(2) Uani 1 1 d .
C2 C 0.99847(15) 0.54222(13) 0.27648(9) 0.0141(3) Uani 1 1 d .
O3 O 0.87970(11) 0.35406(9) 0.27887(7) 0.0208(2) Uani 1 1 d .
C3 C 1.08215(15) 0.58922(13) 0.35119(9) 0.0152(3) Uani 1 1 d .
H3A H 1.0054 0.6023 0.4189 0.018 Uiso 1 1 calc R
H3B H 1.1786 0.5147 0.3670 0.018 Uiso 1 1 calc R
O4 O 0.97029(11) 0.91347(9) 0.12900(7) 0.0210(2) Uani 1 1 d .
C4 C 1.13773(15) 0.72328(13) 0.30733(9) 0.0149(3) Uani 1 1 d .
H4 H 1.0381 0.7983 0.2955 0.018 Uiso 1 1 calc R
C5 C 1.25469(15) 0.71215(13) 0.19812(9) 0.0150(3) Uani 1 1 d .
C6 C 1.15701(15) 0.68642(13) 0.11573(9) 0.0148(3) Uani 1 1 d .
C7 C 1.00110(15) 0.38837(14) 0.30907(10) 0.0167(3) Uani 1 1 d .
C8 C 0.88567(18) 0.20789(14) 0.29667(11) 0.0238(3) Uani 1 1 d .
H8A H 0.8802 0.1738 0.3726 0.036 Uiso 1 1 calc R
H8B H 0.9880 0.1581 0.2572 0.036 Uiso 1 1 calc R
H8C H 0.7929 0.1928 0.2723 0.036 Uiso 1 1 calc R
C9 C 0.82006(15) 0.63179(14) 0.27617(10) 0.0160(3) Uani 1 1 d .
H9A H 0.8235 0.7292 0.2500 0.019 Uiso 1 1 calc R
H9B H 0.7706 0.6002 0.2263 0.019 Uiso 1 1 calc R
C10 C 0.71326(15) 0.62468(14) 0.38405(10) 0.0174(3) Uani 1 1 d .
H10 H 0.6838 0.5397 0.4117 0.021 Uiso 1 1 calc R
C11 C 0.65593(15) 0.72578(14) 0.44455(10) 0.0190(3) Uani 1 1 d .
C12 C 0.69141(18) 0.86634(15) 0.41650(12) 0.0271(3) Uani 1 1 d .
H12A H 0.7515 0.8760 0.3437 0.041 Uiso 1 1 calc R
H12B H 0.7575 0.8772 0.4654 0.041 Uiso 1 1 calc R
H12C H 0.5884 0.9375 0.4221 0.041 Uiso 1 1 calc R
C13 C 0.54689(17) 0.70624(17) 0.55007(11) 0.0260(3) Uani 1 1 d .
H13A H 0.5283 0.6131 0.5631 0.039 Uiso 1 1 calc R
H13B H 0.4421 0.7746 0.5496 0.039 Uiso 1 1 calc R
H13C H 0.5992 0.7183 0.6063 0.039 Uiso 1 1 calc R
C14 C 1.20763(16) 0.75787(14) 0.39611(10) 0.0182(3) Uani 1 1 d .
H14A H 1.1396 0.7344 0.4652 0.022 Uiso 1 1 calc R
H14B H 1.3192 0.6982 0.3970 0.022 Uiso 1 1 calc R
C15 C 1.21551(16) 0.90589(14) 0.38597(11) 0.0206(3) Uani 1 1 d .
H15 H 1.1480 0.9604 0.4380 0.025 Uiso 1 1 calc R
C16 C 1.31213(17) 0.96392(15) 0.30789(11) 0.0222(3) Uani 1 1 d .
H16 H 1.3135 1.0574 0.3066 0.027 Uiso 1 1 calc R
C17 C 1.41980(16) 0.88501(15) 0.22120(11) 0.0217(3) Uani 1 1 d .
H17A H 1.4920 0.8011 0.2535 0.026 Uiso 1 1 calc R
H17B H 1.4901 0.9430 0.1751 0.026 Uiso 1 1 calc R
C18 C 1.32248(17) 0.84223(14) 0.15276(10) 0.0197(3) Uani 1 1 d .
H18A H 1.3936 0.8263 0.0835 0.024 Uiso 1 1 calc R
H18B H 1.2291 0.9211 0.1389 0.024 Uiso 1 1 calc R
C19 C 1.40263(15) 0.58732(14) 0.20879(10) 0.0192(3) Uani 1 1 d .
H19A H 1.4500 0.5905 0.2700 0.029 Uiso 1 1 calc R
H19B H 1.4850 0.5909 0.1442 0.029 Uiso 1 1 calc R
H19C H 1.3667 0.5015 0.2190 0.029 Uiso 1 1 calc R
C20 C 1.00605(16) 0.80552(14) 0.09276(9) 0.0175(3) Uani 1 1 d .
C21 C 0.90516(17) 0.78400(16) 0.01844(11) 0.0253(3) Uani 1 1 d .
H21A H 0.9467 0.8202 -0.0545 0.038 Uiso 1 1 calc R
H21B H 0.7908 0.8328 0.0386 0.038 Uiso 1 1 calc R
H21C H 0.9127 0.6851 0.0231 0.038 Uiso 1 1 calc R
C22 C 1.26324(17) 0.65792(14) 0.00495(10) 0.0188(3) Uani 1 1 d .
H22A H 1.3645 0.5875 0.0175 0.023 Uiso 1 1 calc R
H22B H 1.2026 0.6162 -0.0314 0.023 Uiso 1 1 calc R
C23 C 1.31185(19) 0.77682(15) -0.07007(10) 0.0249(3) Uani 1 1 d .
H23 H 1.2319 0.8617 -0.0776 0.030 Uiso 1 1 calc R
C24 C 1.4595(2) 0.77005(17) -0.12619(12) 0.0385(4) Uani 1 1 d .
H24A H 1.5418 0.6865 -0.1202 0.046 Uiso 1 1 calc R
H24B H 1.4836 0.8487 -0.1726 0.046 Uiso 1 1 calc R

loop_
_atom_site_aniso_label
_atom_site_aniso_U_11
_atom_site_aniso_U_22
_atom_site_aniso_U_33
_atom_site_aniso_U_23
_atom_site_aniso_U_13
_atom_site_aniso_U_12
O1 0.0358(6) 0.0209(6) 0.0223(5) -0.0094(4) 0.0008(4) -0.0112(4)
C1 0.0140(6) 0.0169(7) 0.0166(6) -0.0031(5) -0.0055(5) -0.0018(5)
O2 0.0301(6) 0.0165(5) 0.0366(6) 0.0008(4) -0.0183(5) -0.0029(4)
C2 0.0141(6) 0.0128(6) 0.0162(6) -0.0023(5) -0.0044(5) -0.0029(5)
O3 0.0205(5) 0.0163(5) 0.0287(5) -0.0034(4) -0.0078(4) -0.0068(4)
C3 0.0153(6) 0.0157(7) 0.0149(6) -0.0016(5) -0.0039(5) -0.0037(5)
O4 0.0248(5) 0.0150(5) 0.0211(5) -0.0035(4) -0.0050(4) 0.0002(4)
C4 0.0150(6) 0.0147(7) 0.0154(6) -0.0034(5) -0.0041(5) -0.0022(5)
C5 0.0153(6) 0.0132(7) 0.0160(6) -0.0033(5) -0.0023(5) -0.0022(5)
C6 0.0168(6) 0.0137(7) 0.0135(6) -0.0027(5) -0.0024(5) -0.0030(5)
C7 0.0168(6) 0.0178(7) 0.0159(6) -0.0040(5) -0.0023(5) -0.0043(5)
C8 0.0312(8) 0.0184(8) 0.0249(7) -0.0040(6) -0.0034(6) -0.0112(6)
C9 0.0151(6) 0.0149(7) 0.0183(6) -0.0031(5) -0.0044(5) -0.0023(5)
C10 0.0130(6) 0.0171(7) 0.0213(6) -0.0004(5) -0.0051(5) -0.0026(5)
C11 0.0113(6) 0.0249(8) 0.0210(6) -0.0047(6) -0.0053(5) -0.0018(5)
C12 0.0227(7) 0.0266(8) 0.0333(8) -0.0132(7) -0.0010(6) -0.0050(6)
C13 0.0181(7) 0.0354(9) 0.0227(7) -0.0058(6) -0.0036(6) -0.0022(6)
C14 0.0197(7) 0.0204(7) 0.0166(6) -0.0042(5) -0.0051(5) -0.0057(6)
C15 0.0202(7) 0.0205(7) 0.0234(7) -0.0098(6) -0.0043(5) -0.0034(6)
C16 0.0223(7) 0.0179(7) 0.0299(7) -0.0089(6) -0.0062(6) -0.0057(6)
C17 0.0193(7) 0.0194(7) 0.0277(7) -0.0058(6) -0.0005(6) -0.0079(6)
C18 0.0217(7) 0.0185(7) 0.0194(6) -0.0028(5) -0.0013(5) -0.0075(6)
C19 0.0152(6) 0.0195(7) 0.0226(6) -0.0053(6) -0.0035(5) -0.0018(5)
C20 0.0205(7) 0.0166(7) 0.0127(6) 0.0013(5) -0.0020(5) -0.0029(5)
C21 0.0265(8) 0.0264(8) 0.0227(7) -0.0041(6) -0.0112(6) -0.0002(6)
C22 0.0229(7) 0.0164(7) 0.0156(6) -0.0047(5) 0.0002(5) -0.0031(5)
C23 0.0383(9) 0.0166(7) 0.0167(6) -0.0045(6) 0.0017(6) -0.0053(6)
C24 0.0539(11) 0.0231(9) 0.0350(9) -0.0124(7) 0.0182(8) -0.0180(8)

loop_
_atom_type_symbol
_atom_type_description
_atom_type_scat_dispersion_real
_atom_type_scat_dispersion_imag
_atom_type_scat_source
C C 0.0033 0.0016 'International Tables Vol C Tables 4.2.6.8 and 6.1.1.4'
H H 0.0000 0.0000 'International Tables Vol C Tables 4.2.6.8 and 6.1.1.4'
O O 0.0106 0.0060 'International Tables Vol C Tables 4.2.6.8 and 6.1.1.4'

loop_
_geom_angle_atom_site_label_1
_geom_angle_atom_site_label_2
_geom_angle_atom_site_label_3
_geom_angle
O1 C1 C2 119.86(11)
O1 C1 C6 121.03(11)
C2 C1 C6 119.09(10)
C1 C2 C7 105.42(10)
C1 C2 C3 110.19(10)
C7 C2 C3 109.77(10)
C1 C2 C9 109.18(10)
C7 C2 C9 111.12(10)
C3 C2 C9 111.01(10)
C7 O3 C8 115.26(10)
C4 C3 C2 114.56(10)
C4 C3 H3A 108.6
C2 C3 H3A 108.6
C4 C3 H3B 108.6
C2 C3 H3B 108.6
H3A C3 H3B 107.6
C3 C4 C14 106.65(10)
C3 C4 C5 111.55(10)
C14 C4 C5 115.76(10)
C3 C4 H4 107.5
C14 C4 H4 107.5
C5 C4 H4 107.5
C19 C5 C18 107.48(10)
C19 C5 C4 109.97(10)
C18 C5 C4 113.80(10)
C19 C5 C6 108.10(10)
C18 C5 C6 109.20(10)
C4 C5 C6 108.17(9)
C20 C6 C1 107.91(10)
C20 C6 C22 106.09(10)
C1 C6 C22 105.69(10)
C20 C6 C5 114.86(10)
C1 C6 C5 107.36(9)
C22 C6 C5 114.39(10)
O2 C7 O3 123.23(12)
O2 C7 C2 124.29(11)
O3 C7 C2 112.47(10)
O3 C8 H8A 109.5
O3 C8 H8B 109.5
H8A C8 H8B 109.5
O3 C8 H8C 109.5
H8A C8 H8C 109.5
H8B C8 H8C 109.5
C10 C9 C2 113.20(10)
C10 C9 H9A 108.9
C2 C9 H9A 108.9
C10 C9 H9B 108.9
C2 C9 H9B 108.9
H9A C9 H9B 107.8
C11 C10 C9 126.52(12)
C11 C10 H10 116.7
C9 C10 H10 116.7
C10 C11 C13 121.23(13)
C10 C11 C12 125.03(12)
C13 C11 C12 113.74(12)
C11 C12 H12A 109.5
C11 C12 H12B 109.5
H12A C12 H12B 109.5
C11 C12 H12C 109.5
H12A C12 H12C 109.5
H12B C12 H12C 109.5
C11 C13 H13A 109.5
C11 C13 H13B 109.5
H13A C13 H13B 109.5
C11 C13 H13C 109.5
H13A C13 H13C 109.5
H13B C13 H13C 109.5
C15 C14 C4 115.15(11)
C15 C14 H14A 108.5
C4 C14 H14A 108.5
C15 C14 H14B 108.5
C4 C14 H14B 108.5
H14A C14 H14B 107.5
C16 C15 C14 123.14(12)
C16 C15 H15 118.4
C14 C15 H15 118.4
C15 C16 C17 121.48(13)
C15 C16 H16 119.3
C17 C16 H16 119.3
C16 C17 C18 112.92(11)
C16 C17 H17A 109.0
C18 C17 H17A 109.0
C16 C17 H17B 109.0
C18 C17 H17B 109.0
H17A C17 H17B 107.8
C17 C18 C5 117.17(11)
C17 C18 H18A 108.0
C5 C18 H18A 108.0
C17 C18 H18B 108.0
C5 C18 H18B 108.0
H18A C18 H18B 107.2
C5 C19 H19A 109.5
C5 C19 H19B 109.5
H19A C19 H19B 109.5
C5 C19 H19C 109.5
H19A C19 H19C 109.5
H19B C19 H19C 109.5
O4 C20 C21 119.86(12)
O4 C20 C6 123.08(11)
C21 C20 C6 117.03(11)
C20 C21 H21A 109.5
C20 C21 H21B 109.5
H21A C21 H21B 109.5
C20 C21 H21C 109.5
H21A C21 H21C 109.5
H21B C21 H21C 109.5
C23 C22 C6 118.43(11)
C23 C22 H22A 107.7
C6 C22 H22A 107.7
C23 C22 H22B 107.7
C6 C22 H22B 107.7
H22A C22 H22B 107.1
C24 C23 C22 123.55(14)
C24 C23 H23 118.2
C22 C23 H23 118.2
C23 C24 H24A 120.0
C23 C24 H24B 120.0
H24A C24 H24B 120.0

loop_
_geom_bond_atom_site_label_1
_geom_bond_atom_site_label_2
_geom_bond_distance
O1 C1 1.2165(15)
C1 C2 1.5355(17)
C1 C6 1.5577(18)
O2 C7 1.2017(15)
C2 C7 1.5355(18)
C2 C3 1.5372(16)
C2 C9 1.5617(17)
O3 C7 1.3428(15)
O3 C8 1.4473(16)
C3 C4 1.5350(17)
C3 H3A 0.9900
C3 H3B 0.9900
O4 C20 1.2118(16)
C4 C14 1.5473(16)
C4 C5 1.5613(17)
C4 H4 1.0000
C5 C19 1.5449(18)
C5 C18 1.5545(18)
C5 C6 1.5959(17)
C6 C20 1.5572(18)
C6 C22 1.5658(17)
C8 H8A 0.9800
C8 H8B 0.9800
C8 H8C 0.9800
C9 C10 1.5073(17)
C9 H9A 0.9900
C9 H9B 0.9900
C10 C11 1.3345(18)
C10 H10 0.9500
C11 C13 1.5028(19)
C11 C12 1.503(2)
C12 H12A 0.9800
C12 H12B 0.9800
C12 H12C 0.9800
C13 H13A 0.9800
C13 H13B 0.9800
C13 H13C 0.9800
C14 C15 1.5033(19)
C14 H14A 0.9900
C14 H14B 0.9900
C15 C16 1.3249(19)
C15 H15 0.9500
C16 C17 1.5052(19)
C16 H16 0.9500
C17 C18 1.5353(18)
C17 H17A 0.9900
C17 H17B 0.9900
C18 H18A 0.9900
C18 H18B 0.9900
C19 H19A 0.9800
C19 H19B 0.9800
C19 H19C 0.9800
C20 C21 1.5134(18)
C21 H21A 0.9800
C21 H21B 0.9800
C21 H21C 0.9800
C22 C23 1.4985(19)
C22 H22A 0.9900
C22 H22B 0.9900
C23 C24 1.317(2)
C23 H23 0.9500
C24 H24A 0.9500
C24 H24B 0.9500

loop_
_geom_torsion_atom_site_label_1
_geom_torsion_atom_site_label_2
_geom_torsion_atom_site_label_3
_geom_torsion_atom_site_label_4
_geom_torsion
O1 C1 C2 C7 14.18(15)
C6 C1 C2 C7 -163.97(10)
O1 C1 C2 C3 132.56(12)
C6 C1 C2 C3 -45.59(15)
O1 C1 C2 C9 -105.27(13)
C6 C1 C2 C9 76.58(13)
C1 C2 C3 C4 45.21(14)
C7 C2 C3 C4 160.88(10)
C9 C2 C3 C4 -75.88(13)
C2 C3 C4 C14 176.35(10)
C2 C3 C4 C5 -56.36(14)
C3 C4 C5 C19 -56.21(13)
C14 C4 C5 C19 65.97(14)
C3 C4 C5 C18 -176.84(10)
C14 C4 C5 C18 -54.66(15)
C3 C4 C5 C6 61.63(13)
C14 C4 C5 C6 -176.19(10)
O1 C1 C6 C20 110.01(13)
C2 C1 C6 C20 -71.86(13)
O1 C1 C6 C22 -3.16(16)
C2 C1 C6 C22 174.97(10)
O1 C1 C6 C5 -125.65(12)
C2 C1 C6 C5 52.48(14)
C19 C5 C6 C20 -178.14(10)
C18 C5 C6 C20 -61.50(13)
C4 C5 C6 C20 62.83(13)
C19 C5 C6 C1 61.86(12)
C18 C5 C6 C1 178.50(10)
C4 C5 C6 C1 -57.18(12)
C19 C5 C6 C22 -55.07(13)
C18 C5 C6 C22 61.56(13)
C4 C5 C6 C22 -174.11(10)
C8 O3 C7 O2 -5.44(18)
C8 O3 C7 C2 173.46(10)
C1 C2 C7 O2 92.39(14)
C3 C2 C7 O2 -26.27(17)
C9 C2 C7 O2 -149.46(12)
C1 C2 C7 O3 -86.50(12)
C3 C2 C7 O3 154.83(10)
C9 C2 C7 O3 31.65(14)
C1 C2 C9 C10 178.48(10)
C7 C2 C9 C10 62.62(13)
C3 C2 C9 C10 -59.84(14)
C2 C9 C10 C11 109.95(14)
C9 C10 C11 C13 178.58(12)
C9 C10 C11 C12 -1.5(2)
C3 C4 C14 C15 -159.85(11)
C5 C4 C14 C15 75.40(14)
C4 C14 C15 C16 -66.12(17)
C14 C15 C16 C17 1.4(2)
C15 C16 C17 C18 64.43(17)
C16 C17 C18 C5 -80.28(15)
C19 C5 C18 C17 -63.39(14)
C4 C5 C18 C17 58.62(15)
C6 C5 C18 C17 179.58(11)
C1 C6 C20 O4 124.12(13)
C22 C6 C20 O4 -122.98(13)
C5 C6 C20 O4 4.42(17)
C1 C6 C20 C21 -57.98(13)
C22 C6 C20 C21 54.92(14)
C5 C6 C20 C21 -177.68(11)
C20 C6 C22 C23 53.23(15)
C1 C6 C22 C23 167.66(11)
C5 C6 C22 C23 -74.45(15)
C6 C22 C23 C24 136.86(15)
